data_7059647
loop_
_publ_author_name
'Shi, Zhi-Qiang'
'Ji, Ning-Ning'
'Chen, Wan-Yao'
'Li, Gang'

_publ_section_title
;
 Proton conduction in two hydrogen-bonded supramolecular lanthanide
 complexes
;
_journal_issue 25
_journal_name_full 'New Journal of Chemistry'
_journal_page_first 10562
_journal_page_last 10568
_journal_paper_doi 10.1039/D0NJ02085K
_journal_volume 44
_journal_year 2020
_chemical_formula_moiety 'C22 H24 Dy F2 N4 O14, 13(H2 O), C11 H6 F N2 O4'
_chemical_formula_sum 'C33 H56 Dy F3 N6 O31'
_chemical_formula_weight 1252.33
_space_group_crystal_system orthorhombic
_space_group_IT_number 61
_space_group_name_Hall '-P 2ac 2ab'
_space_group_name_H-M_alt 'P b c a'
_atom_sites_solution_hydrogens mixed
_atom_sites_solution_primary direct
_audit_creation_date 2018-07-13
_audit_creation_method
;
Olex2 1.2
(compiled 2018.05.29 svn.r3508 for OlexSys, GUI svn.r5506)
;
_audit_update_record
;
2018-12-14 deposited with the CCDC.	2020-05-27 downloaded from the CCDC.
;
_cell_angle_alpha 90
_cell_angle_beta 90
_cell_angle_gamma 90
_cell_formula_units_Z 8
_cell_length_a 20.5448(2)
_cell_length_b 20.51697(19)
_cell_length_c 23.3482(2)
_cell_measurement_reflns_used 10195
_cell_measurement_temperature 293(2)
_cell_measurement_theta_max 70.9190
_cell_measurement_theta_min 3.5730
_cell_volume 9841.66(16)
_computing_cell_refinement
;
CrysAlisPro, Agilent Technologies,
Version 1.171.37.35 (release 13-08-2014 CrysAlis171 .NET)
(compiled Aug 13 2014,18:06:01)
;
_computing_data_collection
;
CrysAlisPro, Agilent Technologies,
Version 1.171.37.35 (release 13-08-2014 CrysAlis171 .NET)
(compiled Aug 13 2014,18:06:01)
;
_computing_data_reduction
;
CrysAlisPro, Agilent Technologies,
Version 1.171.37.35 (release 13-08-2014 CrysAlis171 .NET)
(compiled Aug 13 2014,18:06:01)
;
_computing_molecular_graphics 'Olex2 (Dolomanov et al., 2009)'
_computing_publication_material 'Olex2 (Dolomanov et al., 2009)'
_computing_structure_refinement 'ShelXL (Sheldrick, 2015)'
_computing_structure_solution 'ShelXS (Sheldrick, 2008)'
_diffrn_ambient_temperature 293(2)
_diffrn_detector 'CCD plate'
_diffrn_detector_area_resol_mean 16.2312
_diffrn_detector_type Eos
_diffrn_measured_fraction_theta_full 0.999
_diffrn_measured_fraction_theta_max 0.999
_diffrn_measurement_details
;
#__ type_ start__ end____ width___ exp.time_
  1 omega -103.00  -60.00   0.5000    8.7500
omega____ theta____ kappa____ phi______ frames
    -      -33.5000  178.0000   30.0000 86

#__ type_ start__ end____ width___ exp.time_
  2 omega  -83.00  -22.00   0.5000    8.7500
omega____ theta____ kappa____ phi______ frames
    -      -33.5000  -57.0000   30.0000 122

#__ type_ start__ end____ width___ exp.time_
  3 omega   19.00   61.00   0.5000    8.7500
omega____ theta____ kappa____ phi______ frames
    -       36.4734   37.0000  -90.0000 84

#__ type_ start__ end____ width___ exp.time_
  4 omega   32.00  103.00   0.5000    8.7500
omega____ theta____ kappa____ phi______ frames
    -       36.4734   57.0000    0.0000 142

#__ type_ start__ end____ width___ exp.time_
  5 omega   16.00   77.00   0.5000    8.7500
omega____ theta____ kappa____ phi______ frames
    -       36.4734  -99.0000  120.0000 122

#__ type_ start__ end____ width___ exp.time_
  6 omega   80.00  106.00   0.5000    8.7500
omega____ theta____ kappa____ phi______ frames
    -       36.4734   37.0000  -90.0000 52

#__ type_ start__ end____ width___ exp.time_
  7 omega   87.00  112.00   0.5000   24.0000
omega____ theta____ kappa____ phi______ frames
    -      108.0000 -111.0000   30.0000 50

#__ type_ start__ end____ width___ exp.time_
  8 omega   39.00   82.00   0.5000   24.0000
omega____ theta____ kappa____ phi______ frames
    -      108.0000  -45.0000  -60.0000 86

#__ type_ start__ end____ width___ exp.time_
  9 omega  106.00  157.00   0.5000   24.0000
omega____ theta____ kappa____ phi______ frames
    -      108.0000   61.0000 -150.0000 102

#__ type_ start__ end____ width___ exp.time_
 10 omega  127.00  175.00   0.5000   24.0000
omega____ theta____ kappa____ phi______ frames
    -      108.0000  111.0000 -150.0000 96

#__ type_ start__ end____ width___ exp.time_
 11 omega   39.00   98.00   0.5000   24.0000
omega____ theta____ kappa____ phi______ frames
    -      108.0000  -94.0000  120.0000 118

#__ type_ start__ end____ width___ exp.time_
 12 omega   52.00   78.00   0.5000   24.0000
omega____ theta____ kappa____ phi______ frames
    -      108.0000  -30.0000    0.0000 52

#__ type_ start__ end____ width___ exp.time_
 13 omega   90.00  177.00   0.5000   24.0000
omega____ theta____ kappa____ phi______ frames
    -      108.0000   45.0000  -60.0000 174
;
_diffrn_measurement_device 'four-circle diffractometer'
_diffrn_measurement_device_type 'Xcalibur, Eos, Gemini'
_diffrn_measurement_method '\w scans'
_diffrn_orient_matrix_UB_11 -0.0033411000
_diffrn_orient_matrix_UB_12 -0.0706168000
_diffrn_orient_matrix_UB_13 0.0221707000
_diffrn_orient_matrix_UB_21 0.0041475000
_diffrn_orient_matrix_UB_22 0.0250078000
_diffrn_orient_matrix_UB_23 0.0621124000
_diffrn_orient_matrix_UB_31 -0.0748063000
_diffrn_orient_matrix_UB_32 0.0046275000
_diffrn_orient_matrix_UB_33 0.0025496000
_diffrn_radiation_monochromator graphite
_diffrn_radiation_probe x-ray
_diffrn_radiation_type CuK\a
_diffrn_radiation_wavelength 1.54184
_diffrn_reflns_av_R_equivalents 0.0349
_diffrn_reflns_av_unetI/netI 0.0369
_diffrn_reflns_Laue_measured_fraction_full 0.999
_diffrn_reflns_Laue_measured_fraction_max 0.999
_diffrn_reflns_limit_h_max 17
_diffrn_reflns_limit_h_min -24
_diffrn_reflns_limit_k_max 24
_diffrn_reflns_limit_k_min -23
_diffrn_reflns_limit_l_max 27
_diffrn_reflns_limit_l_min -17
_diffrn_reflns_number 25165
_diffrn_reflns_point_group_measured_fraction_full 0.999
_diffrn_reflns_point_group_measured_fraction_max 0.999
_diffrn_reflns_theta_full 67.070
_diffrn_reflns_theta_max 67.070
_diffrn_reflns_theta_min 3.585
_diffrn_source 'Enhance (Cu) X-ray Source'
_exptl_absorpt_coefficient_mu 9.158
_exptl_absorpt_correction_T_max 0.655
_exptl_absorpt_correction_T_min 0.260
_exptl_absorpt_correction_type gaussian
_exptl_absorpt_process_details
;
CrysAlisPro, Agilent Technologies,
Version 1.171.37.35 (release 13-08-2014 CrysAlis171 .NET)
(compiled Aug 13 2014,18:06:01)
Numerical absorption correction based on gaussian integration over
			a multifaceted crystal model
Empirical absorption correction using spherical harmonics,
 implemented in SCALE3 ABSPACK scaling algorithm.
;
_exptl_crystal_colour colourless
_exptl_crystal_colour_primary colourless
_exptl_crystal_density_diffrn 1.690
_exptl_crystal_description needle
_exptl_crystal_F_000 5096
_exptl_crystal_size_max 0.3191
_exptl_crystal_size_mid 0.1009
_exptl_crystal_size_min 0.0519
_refine_diff_density_max 0.829
_refine_diff_density_min -0.614
_refine_diff_density_rms 0.106
_refine_ls_extinction_method none
_refine_ls_goodness_of_fit_ref 1.056
_refine_ls_hydrogen_treatment mixed
_refine_ls_matrix_type full
_refine_ls_number_parameters 731
_refine_ls_number_reflns 8786
_refine_ls_number_restraints 5
_refine_ls_restrained_S_all 1.057
_refine_ls_R_factor_all 0.0539
_refine_ls_R_factor_gt 0.0443
_refine_ls_shift/su_max 0.003
_refine_ls_shift/su_mean 0.000
_refine_ls_structure_factor_coef Fsqd
_refine_ls_weighting_details 'w=1/[\s^2^(Fo^2^)+(0.0778P)^2^+3.4120P] where P=(Fo^2^+2Fc^2^)/3'
_refine_ls_weighting_scheme calc
_refine_ls_wR_factor_gt 0.1174
_refine_ls_wR_factor_ref 0.1253
_reflns_Friedel_coverage 0.000
_reflns_number_gt 7342
_reflns_number_total 8786
_reflns_threshold_expression 'I > 2\s(I)'
_cod_data_source_file d0nj02085k2.cif
_cod_data_source_block 201807328
_cod_depositor_comments
;Adding full bibliography for 7059647--7059648.cif.

 Adding full bibliography for 7059647--7059648.cif.
;
_cod_original_cell_volume 9841.66(17)
_cod_database_code 7059647
_shelx_shelxl_version_number 2014/7
_chemical_oxdiff_formula C33H56O31N6Dy1F3
_shelx_space_group_comment
;
The symmetry employed for this shelxl refinement is uniquely defined
by the following loop, which should always be used as a source of
symmetry information in preference to the above space-group names.
They are only intended as comments.
;
_reflns_odcompleteness_completeness 99.73
_reflns_odcompleteness_iscentric 1
_reflns_odcompleteness_theta 66.97
_olex2_refinement_description
;
1. Fixed Uiso
 At 1.2 times of:
  All C(H) groups, All N(H) groups
 At 1.5 times of:
  All O(H) groups, All O(H,H) groups
2. Restrained distances
 C21-F2A
 1.35 with sigma of 0.02
 C19-F2
 1.35 with sigma of 0.02
 C32-F3A
 1.35 with sigma of 0.02
 F1A-C10
 1.35 with sigma of 0.02
 H7A-O7
 0.9 with sigma of 0.02
3. Uiso/Uaniso restraints and constraints
Uanis(F1) = Uanis(F1A)
Uanis(F2) = Uanis(F2A)
Uanis(F3) = Uanis(F3A)
4. Others
 Sof(H8)=Sof(F1A)=1-FVAR(1)
 Sof(H10)=Sof(F1)=FVAR(1)
 Sof(H19)=Sof(F2A)=1-FVAR(2)
 Sof(H21)=Sof(F2)=FVAR(2)
 Sof(H30)=Sof(F3A)=1-FVAR(3)
 Sof(H32)=Sof(F3)=FVAR(3)
5.a Riding coordinates:
 O13(H13A,H13B), O14(H14A,H14B), O15(H15A,H15B), O16(H16A,H16B), O30(H30A,
 H30B), O23(H23A,H23B), O29(H29A,H29B)
5.b Free rotating group:
 O19(H19A,H19B), O21(H21A,H21B), O22(H22A,H22B), O24(H24A,H24B), O26(H26A,
 H26B), O27(H27A,H27B), O28(H28A,H28B), O31(H31A,H31B)
5.c Rotating group:
 O17(H17A,H17B), O18(H18A,H18B)
5.d Aromatic/amide H refined with riding coordinates:
 C7(H7), C8(H8), C9(H9), C10(H10), C11(H11), C18(H18), C19(H19), C20(H20),
 C21(H21), C22(H22), N1(H1), C29(H29), C30(H30), C31(H31), C32(H32), C33(H33),
 N6(H6)
5.e Idealised tetrahedral OH refined as rotating group:
 O3(H3A), O10(H10A)
;
_olex2_date_sample_data_collection 2018-07-12
_olex2_submission_special_instructions 'No special instructions were received'

loop_
_space_group_symop_operation_xyz
'x, y, z'
'-x+1/2, -y, z+1/2'
'x+1/2, -y+1/2, -z'
'-x, y+1/2, -z+1/2'
'-x, -y, -z'
'x-1/2, y, -z-1/2'
'-x-1/2, y-1/2, z'
'x, -y-1/2, z-1/2'

loop_
_atom_site_label
_atom_site_type_symbol
_atom_site_fract_x
_atom_site_fract_y
_atom_site_fract_z
_atom_site_U_iso_or_equiv
_atom_site_adp_type
_atom_site_occupancy
_atom_site_site_symmetry_order
_atom_site_calc_flag
_atom_site_refinement_flags_posn
_atom_site_refinement_flags_adp
_atom_site_refinement_flags_occupancy
_atom_site_disorder_assembly
_atom_site_disorder_group
C1 C 0.55597(19) 0.56494(18) 0.60986(16) 0.0238(8) Uani 1 1 d . . . . .
C2 C 0.5424(2) 0.40156(19) 0.60591(17) 0.0307(9) Uani 1 1 d . . . . .
C3 C 0.55209(18) 0.51444(16) 0.65518(15) 0.0194(7) Uani 1 1 d . . . . .
C4 C 0.54553(18) 0.44760(17) 0.65439(15) 0.0217(7) Uani 1 1 d . . . . .
C5 C 0.54852(17) 0.47582(16) 0.74322(15) 0.0200(7) Uani 1 1 d . . . . .
C6 C 0.54843(18) 0.47341(18) 0.80595(15) 0.0223(7) Uani 1 1 d . . . . .
C7 C 0.54380(19) 0.53015(19) 0.83863(17) 0.0274(8) Uani 1 1 d . . . . .
H7 H 0.5404 0.5708 0.8212 0.033 Uiso 1 1 calc R . . . .
C8 C 0.5444(2) 0.5244(2) 0.89742(17) 0.0335(10) Uani 1 1 d . . . . .
H8 H 0.5410 0.5622 0.9192 0.040 Uiso 0.085(6) 1 calc R . P A 2
C9 C 0.5498(2) 0.4658(2) 0.92549(17) 0.0366(10) Uani 1 1 d . . . . .
H9 H 0.5510 0.4637 0.9653 0.044 Uiso 1 1 calc R . . . .
C10 C 0.5533(2) 0.4101(2) 0.89246(18) 0.0361(10) Uani 1 1 d D . . . .
H10 H 0.5561 0.3697 0.9103 0.043 Uiso 0.915(6) 1 calc R . P A 1
C11 C 0.5529(2) 0.41323(19) 0.83348(17) 0.0283(8) Uani 1 1 d . . . . .
H11 H 0.5556 0.3751 0.8120 0.034 Uiso 1 1 calc R . . . .
C12 C 0.60959(18) 0.89211(18) 0.61576(16) 0.0239(8) Uani 1 1 d . . . . .
C13 C 0.61910(19) 1.05445(19) 0.60661(16) 0.0257(8) Uani 1 1 d . . . . .
C14 C 0.61430(17) 0.94359(17) 0.65979(15) 0.0193(7) Uani 1 1 d . . . . .
C15 C 0.61803(17) 1.01092(17) 0.65674(15) 0.0202(7) Uani 1 1 d . . . . .
C16 C 0.61714(17) 0.98685(18) 0.74661(15) 0.0221(8) Uani 1 1 d . . . . .
C17 C 0.61865(18) 0.9911(2) 0.80923(16) 0.0263(8) Uani 1 1 d . . . . .
C18 C 0.62471(19) 0.9356(2) 0.84258(17) 0.0337(9) Uani 1 1 d . . . . .
H18 H 0.6284 0.8949 0.8255 0.040 Uiso 1 1 calc R . . . .
C19 C 0.6253(2) 0.9414(3) 0.90109(18) 0.0445(12) Uani 1 1 d D . . . .
H19 H 0.6286 0.9037 0.9231 0.053 Uiso 0.421(5) 1 calc R . P B 2
C20 C 0.6212(3) 1.0002(3) 0.92855(19) 0.0559(15) Uani 1 1 d . . . . .
H20 H 0.6217 1.0031 0.9683 0.067 Uiso 1 1 calc R . . . .
C21 C 0.6163(3) 1.0547(3) 0.8947(2) 0.0584(16) Uani 1 1 d D . . . .
H21 H 0.6140 1.0953 0.9122 0.070 Uiso 0.579(5) 1 calc R . P B 1
C22 C 0.6146(2) 1.0514(2) 0.83576(19) 0.0414(11) Uani 1 1 d . . . . .
H22 H 0.6108 1.0892 0.8140 0.050 Uiso 1 1 calc R . . . .
Dy1 Dy 0.57642(2) 0.73028(2) 0.59533(2) 0.02059(10) Uani 1 1 d . . . . .
F1 F 0.53977(18) 0.57865(15) 0.92938(13) 0.0564(10) Uani 0.915(6) 1 d . . P A 1
F1A F 0.5637(19) 0.3580(11) 0.9238(12) 0.0564(10) Uani 0.085(6) 1 d D . P A 2
F2 F 0.6325(3) 0.8901(3) 0.9327(2) 0.0768(15) Uani 0.579(5) 1 d D . P B 1
F2A F 0.6177(5) 1.1098(4) 0.9217(3) 0.0768(15) Uani 0.421(5) 1 d D . P B 2
N1 N 0.55383(15) 0.53112(14) 0.71185(12) 0.0204(6) Uani 1 1 d . . . . .
H1 H 0.5576 0.5700 0.7253 0.024 Uiso 1 1 calc R . . . .
N2 N 0.54336(15) 0.42402(14) 0.70911(13) 0.0224(6) Uani 1 1 d . . . . .
N3 N 0.61382(15) 0.92962(15) 0.71694(13) 0.0216(6) Uani 1 1 d . . . . .
H3 H 0.610(2) 0.892(2) 0.7311(19) 0.036(13) Uiso 1 1 d . . . . .
N4 N 0.61959(15) 1.03733(15) 0.71087(13) 0.0238(6) Uani 1 1 d . . . . .
O1 O 0.56313(15) 0.62241(13) 0.62585(12) 0.0321(6) Uani 1 1 d . . . . .
O2 O 0.55236(17) 0.54656(14) 0.55820(11) 0.0361(7) Uani 1 1 d . . . . .
O3 O 0.54363(18) 0.42451(14) 0.55393(11) 0.0408(8) Uani 1 1 d . . . . .
H3A H 0.5430 0.4645 0.5550 0.061 Uiso 1 1 calc GR . . . .
O4 O 0.5400(2) 0.34278(15) 0.61454(14) 0.0561(10) Uani 1 1 d . . . . .
O5 O 0.60150(14) 0.83452(12) 0.63323(11) 0.0290(6) Uani 1 1 d . . . . .
O6 O 0.61341(16) 0.90918(13) 0.56420(11) 0.0351(7) Uani 1 1 d . . . . .
O7 O 0.61959(17) 1.02910(14) 0.55553(12) 0.0378(7) Uani 1 1 d D . . . .
H7A H 0.616(3) 0.9849(10) 0.556(3) 0.068(18) Uiso 1 1 d D . . . .
O8 O 0.62057(15) 1.11427(13) 0.61260(13) 0.0364(7) Uani 1 1 d . . . . .
O13 O 0.52953(14) 0.73461(13) 0.68767(12) 0.0305(6) Uani 1 1 d . . . . .
H13A H 0.4993 0.7051 0.6911 0.046 Uiso 1 1 d R . . . .
H13B H 0.5529 0.7715 0.7047 0.046 Uiso 1 1 d R . . . .
O14 O 0.66280(14) 0.70884(15) 0.66266(13) 0.0358(7) Uani 1 1 d . . . . .
H14A H 0.6938 0.6874 0.6462 0.054 Uiso 1 1 d R . . . .
H14B H 0.6491 0.6826 0.6890 0.054 Uiso 1 1 d R . . . .
O15 O 0.67426(16) 0.72909(18) 0.54365(14) 0.0517(10) Uani 1 1 d . . . . .
H15A H 0.7122 0.7298 0.5576 0.078 Uiso 1 1 d R . . . .
H15B H 0.6701 0.7489 0.5093 0.078 Uiso 1 1 d R . . . .
O16 O 0.54781(19) 0.66898(15) 0.51055(13) 0.0464(8) Uani 1 1 d . . . . .
H16A H 0.5086 0.6525 0.5134 0.070 Uiso 1 1 d R . . . .
H16B H 0.5751 0.6368 0.5059 0.070 Uiso 1 1 d R . . . .
O17 O 0.56111(17) 0.80304(14) 0.51695(12) 0.0378(7) Uani 1 1 d . . . . .
H17A H 0.5278 0.7910 0.4964 0.057 Uiso 1 1 d GR . . . .
H17B H 0.5954 0.8033 0.4950 0.057 Uiso 1 1 d GR . . . .
O18 O 0.46261(16) 0.73635(18) 0.58765(14) 0.0462(9) Uani 1 1 d . . . . .
H18A H 0.4442 0.7352 0.6216 0.069 Uiso 1 1 d GR . . . .
H18B H 0.4474 0.7034 0.5676 0.069 Uiso 1 1 d GR . . . .
O30 O 0.3818(3) 0.7151(3) 0.4971(2) 0.0925(16) Uani 1 1 d . . . . .
H30A H 0.3798 0.6918 0.4671 0.139 Uiso 1 1 d R . . . .
H30B H 0.3588 0.6979 0.5233 0.139 Uiso 1 1 d R . . . .
C23 C 0.2924(2) 0.4425(2) 0.10855(17) 0.0317(9) Uani 1 1 d . . . . .
C24 C 0.2791(2) 0.6067(2) 0.10436(17) 0.0329(9) Uani 1 1 d . . . . .
C25 C 0.28913(19) 0.49186(19) 0.15475(15) 0.0253(8) Uani 1 1 d . . . . .
C26 C 0.28172(18) 0.55864(18) 0.15242(15) 0.0243(8) Uani 1 1 d . . . . .
C27 C 0.28379(17) 0.52576(18) 0.24195(16) 0.0237(8) Uani 1 1 d . . . . .
C28 C 0.28323(18) 0.5287(2) 0.30474(16) 0.0271(8) Uani 1 1 d . . . . .
C29 C 0.2835(2) 0.5881(2) 0.33347(19) 0.0393(10) Uani 1 1 d . . . . .
H29 H 0.2847 0.6270 0.3130 0.047 Uiso 1 1 calc R . . . .
C30 C 0.2818(3) 0.5889(3) 0.3924(2) 0.0521(14) Uani 1 1 d . . . . .
H30 H 0.2810 0.6289 0.4111 0.062 Uiso 0.443(5) 1 calc R . P C 2
C31 C 0.2813(3) 0.5329(3) 0.4244(2) 0.0549(15) Uani 1 1 d . . . . .
H31 H 0.2804 0.5343 0.4642 0.066 Uiso 1 1 calc R . . . .
C32 C 0.2820(3) 0.4749(3) 0.3956(2) 0.0494(13) Uani 1 1 d D . . . .
H32 H 0.2816 0.4364 0.4166 0.059 Uiso 0.557(5) 1 calc R . P C 1
C33 C 0.2833(2) 0.4714(2) 0.33635(19) 0.0366(10) Uani 1 1 d . . . . .
H33 H 0.2842 0.4312 0.3180 0.044 Uiso 1 1 calc R . . . .
F3 F 0.2848(4) 0.6451(4) 0.4196(3) 0.0798(16) Uani 0.557(5) 1 d . . P C 1
F3A F 0.2841(5) 0.4215(4) 0.4251(3) 0.0798(16) Uani 0.443(5) 1 d D . P C 2
N5 N 0.29080(15) 0.47162(15) 0.21104(13) 0.0246(7) Uani 1 1 d . . . . .
N6 N 0.27835(15) 0.57875(16) 0.20789(13) 0.0264(7) Uani 1 1 d . . . . .
H6 H 0.2736 0.6183 0.2193 0.032 Uiso 1 1 calc R . . . .
O9 O 0.29348(18) 0.38473(16) 0.11986(14) 0.0496(9) Uani 1 1 d . . . . .
O10 O 0.29372(18) 0.46330(16) 0.05565(12) 0.0454(8) Uani 1 1 d . . . . .
H10A H 0.2893 0.5030 0.0553 0.068 Uiso 1 1 calc GR . . . .
O11 O 0.28161(17) 0.58413(16) 0.05397(12) 0.0450(8) Uani 1 1 d . . . . .
O12 O 0.27433(16) 0.66512(15) 0.11774(15) 0.0444(8) Uani 1 1 d . . . . .
O19 O 0.37131(18) 0.76337(18) 0.67064(19) 0.0542(9) Uani 1 1 d . . . . .
H19A H 0.3496 0.7286 0.6759 0.081 Uiso 1 1 d G . . . .
H19B H 0.3475 0.7914 0.6540 0.081 Uiso 1 1 d G . . . .
O20 O 0.55047(17) 0.82158(15) 0.77005(13) 0.0330(7) Uani 1 1 d . . . . .
H20A H 0.559(3) 0.799(3) 0.796(2) 0.043(16) Uiso 1 1 d . . . . .
H20B H 0.519(3) 0.845(3) 0.782(2) 0.048(16) Uiso 1 1 d . . . . .
O21 O 0.41242(19) 0.22804(18) 0.65300(16) 0.0490(9) Uani 1 1 d . . . . .
H21A H 0.4479 0.2184 0.6365 0.073 Uiso 1 1 d G . . . .
H21B H 0.3826 0.2329 0.6282 0.073 Uiso 1 1 d G . . . .
O22 O 0.2877(2) 0.30332(18) 0.74160(18) 0.0598(10) Uani 1 1 d . . . . .
H22A H 0.2691 0.2713 0.7254 0.090 Uiso 1 1 d G . . . .
H22B H 0.3090 0.2899 0.7705 0.090 Uiso 1 1 d G . . . .
O23 O 0.19982(17) 0.31932(17) 0.47135(14) 0.0491(8) Uani 1 1 d . . . . .
H23A H 0.1748 0.3440 0.4522 0.074 Uiso 1 1 d R . . . .
H23B H 0.2121 0.3475 0.4971 0.074 Uiso 1 1 d R . . . .
O24 O 0.52012(18) 0.20853(17) 0.57802(17) 0.0486(8) Uani 1 1 d . . . . .
H24A H 0.5422 0.2435 0.5773 0.073 Uiso 1 1 d G . . . .
H24B H 0.5454 0.1762 0.5824 0.073 Uiso 1 1 d G . . . .
O25 O 0.4608(2) 0.6564(2) 0.76680(18) 0.0528(10) Uani 1 1 d . . . . .
H25A H 0.439(3) 0.630(3) 0.775(2) 0.045(17) Uiso 1 1 d . . . . .
H25B H 0.449(3) 0.692(4) 0.779(3) 0.07(2) Uiso 1 1 d . . . . .
O26 O 0.6892(2) 0.75895(19) 0.42893(16) 0.0519(9) Uani 1 1 d . . . . .
H26A H 0.7118 0.7287 0.4141 0.078 Uiso 1 1 d G . . . .
H26B H 0.7068 0.7957 0.4217 0.078 Uiso 1 1 d G . . . .
O27 O 0.7259(2) 0.3184(2) 0.29516(18) 0.0647(11) Uani 1 1 d . . . . .
H27A H 0.7315 0.3500 0.3182 0.097 Uiso 1 1 d G . . . .
H27B H 0.7085 0.3323 0.2645 0.097 Uiso 1 1 d G . . . .
O28 O 0.3900(2) 0.72335(18) 0.2923(2) 0.0650(11) Uani 1 1 d . . . . .
H28A H 0.3793 0.7046 0.2612 0.098 Uiso 1 1 d G . . . .
H28B H 0.4009 0.6947 0.3168 0.098 Uiso 1 1 d G . . . .
O29 O 0.20673(17) 0.3107(2) 0.32293(17) 0.0610(10) Uani 1 1 d . . . . .
H29A H 0.1856 0.3411 0.3392 0.091 Uiso 1 1 d R . . . .
H29B H 0.1945 0.2771 0.3485 0.091 Uiso 1 1 d R . . . .
O31 O 0.37331(14) 0.36058(14) 0.24091(12) 0.0320(6) Uani 1 1 d . . . . .
H31A H 0.3438 0.3868 0.2298 0.048 Uiso 1 1 d G . . . .
H31B H 0.3822 0.3339 0.2143 0.048 Uiso 1 1 d G . . . .

loop_
_atom_site_aniso_label
_atom_site_aniso_U_11
_atom_site_aniso_U_22
_atom_site_aniso_U_33
_atom_site_aniso_U_23
_atom_site_aniso_U_13
_atom_site_aniso_U_12
C1 0.031(2) 0.0216(18) 0.0191(16) 0.0007(15) -0.0007(16) -0.0020(16)
C2 0.043(2) 0.0212(19) 0.0276(19) -0.0047(16) 0.0023(18) -0.0082(17)
C3 0.0225(18) 0.0191(17) 0.0164(16) 0.0004(14) 0.0013(14) -0.0021(14)
C4 0.0237(19) 0.0215(17) 0.0198(17) -0.0011(14) 0.0003(15) -0.0028(14)
C5 0.0186(17) 0.0189(17) 0.0224(18) 0.0004(14) -0.0007(14) -0.0018(14)
C6 0.0212(18) 0.0275(18) 0.0181(17) -0.0001(14) 0.0018(15) -0.0029(15)
C7 0.027(2) 0.0283(19) 0.0268(19) -0.0001(16) 0.0009(16) -0.0012(16)
C8 0.033(2) 0.044(2) 0.0231(19) -0.0112(17) -0.0020(17) 0.0022(19)
C9 0.040(3) 0.051(3) 0.0191(18) -0.0001(18) -0.0007(18) 0.003(2)
C10 0.040(2) 0.039(2) 0.030(2) 0.0107(19) -0.0033(19) 0.005(2)
C11 0.032(2) 0.0259(19) 0.0267(18) 0.0028(16) -0.0032(17) 0.0020(16)
C12 0.026(2) 0.0223(18) 0.0238(17) 0.0000(15) 0.0029(15) -0.0042(15)
C13 0.026(2) 0.0242(19) 0.0267(18) 0.0038(15) -0.0020(16) -0.0030(16)
C14 0.0175(18) 0.0202(17) 0.0203(16) 0.0015(14) 0.0009(14) -0.0018(13)
C15 0.0185(18) 0.0206(17) 0.0216(17) -0.0005(14) 0.0018(14) -0.0011(13)
C16 0.0205(19) 0.0247(18) 0.0211(17) -0.0004(15) 0.0031(15) -0.0048(14)
C17 0.0223(19) 0.035(2) 0.0213(18) -0.0071(16) 0.0016(16) -0.0026(16)
C18 0.025(2) 0.048(2) 0.028(2) -0.0003(18) -0.0001(17) -0.0054(18)
C19 0.034(2) 0.074(4) 0.025(2) 0.011(2) -0.0015(18) -0.005(2)
C20 0.046(3) 0.102(5) 0.020(2) -0.010(3) -0.001(2) 0.000(3)
C21 0.066(4) 0.076(4) 0.034(2) -0.035(3) -0.004(3) 0.005(3)
C22 0.048(3) 0.046(3) 0.030(2) -0.0061(19) -0.005(2) 0.000(2)
Dy1 0.02771(15) 0.01664(13) 0.01743(14) 0.00037(7) 0.00083(8) 0.00023(8)
F1 0.089(3) 0.0457(18) 0.0344(15) -0.0185(14) -0.0003(16) 0.0065(17)
F1A 0.089(3) 0.0457(18) 0.0344(15) -0.0185(14) -0.0003(16) 0.0065(17)
F2 0.107(4) 0.084(4) 0.040(2) 0.002(2) -0.004(3) -0.001(3)
F2A 0.107(4) 0.084(4) 0.040(2) 0.002(2) -0.004(3) -0.001(3)
N1 0.0282(16) 0.0168(13) 0.0162(14) -0.0005(11) -0.0021(12) -0.0029(12)
N2 0.0259(16) 0.0203(14) 0.0209(14) -0.0003(12) 0.0001(13) -0.0022(12)
N3 0.0262(17) 0.0209(15) 0.0176(14) 0.0007(12) 0.0010(12) -0.0018(13)
N4 0.0236(16) 0.0239(15) 0.0238(15) -0.0034(13) -0.0011(13) -0.0016(13)
O1 0.0536(18) 0.0181(13) 0.0247(13) 0.0036(11) -0.0025(13) -0.0041(12)
O2 0.067(2) 0.0251(14) 0.0167(12) -0.0011(11) -0.0020(13) -0.0056(14)
O3 0.074(2) 0.0259(14) 0.0220(13) -0.0059(12) 0.0008(15) -0.0078(15)
O4 0.110(3) 0.0194(15) 0.0387(17) -0.0063(14) 0.002(2) -0.0078(18)
O5 0.0453(16) 0.0168(12) 0.0248(13) 0.0007(10) 0.0017(12) -0.0026(12)
O6 0.061(2) 0.0254(14) 0.0192(12) -0.0003(11) 0.0059(13) -0.0115(13)
O7 0.064(2) 0.0278(15) 0.0213(13) 0.0045(12) -0.0027(14) -0.0100(15)
O8 0.0491(19) 0.0202(14) 0.0399(15) 0.0052(12) -0.0039(14) -0.0040(13)
O13 0.0356(16) 0.0313(14) 0.0246(13) -0.0026(11) 0.0070(12) -0.0102(12)
O14 0.0272(15) 0.0453(17) 0.0348(15) 0.0152(14) -0.0021(12) 0.0010(13)
O15 0.0373(18) 0.081(3) 0.0364(18) 0.0189(17) 0.0160(15) 0.0185(17)
O16 0.079(2) 0.0305(15) 0.0294(15) -0.0040(13) -0.0041(16) -0.0052(16)
O17 0.059(2) 0.0277(15) 0.0268(14) 0.0071(12) -0.0126(14) -0.0034(14)
O18 0.0289(17) 0.071(3) 0.0386(18) -0.0074(16) -0.0054(14) 0.0005(15)
O30 0.101(4) 0.096(4) 0.081(3) -0.027(3) -0.042(3) 0.008(3)
C23 0.036(2) 0.034(2) 0.0247(18) -0.0048(17) 0.0020(17) 0.0018(18)
C24 0.030(2) 0.040(2) 0.029(2) 0.0095(18) -0.0033(17) 0.0021(18)
C25 0.026(2) 0.0298(19) 0.0198(18) -0.0009(16) -0.0014(15) 0.0019(15)
C26 0.0224(19) 0.0298(19) 0.0207(17) 0.0037(15) -0.0025(15) 0.0034(15)
C27 0.0186(19) 0.0298(19) 0.0228(18) 0.0021(15) -0.0013(15) 0.0019(15)
C28 0.0194(19) 0.041(2) 0.0207(18) 0.0001(16) 0.0016(15) 0.0003(16)
C29 0.041(3) 0.045(2) 0.032(2) -0.0020(19) -0.0004(19) -0.006(2)
C30 0.050(3) 0.073(4) 0.033(2) -0.024(3) -0.003(2) -0.003(3)
C31 0.042(3) 0.101(5) 0.021(2) -0.004(3) -0.002(2) -0.008(3)
C32 0.045(3) 0.076(4) 0.027(2) 0.022(2) 0.001(2) -0.001(3)
C33 0.032(2) 0.045(2) 0.032(2) 0.0043(19) 0.0018(18) 0.0000(19)
F3 0.109(4) 0.083(4) 0.047(3) -0.013(3) 0.006(3) -0.011(3)
F3A 0.109(4) 0.083(4) 0.047(3) -0.013(3) 0.006(3) -0.011(3)
N5 0.0243(16) 0.0295(16) 0.0200(15) 0.0001(13) 0.0004(13) 0.0034(13)
N6 0.0277(17) 0.0268(16) 0.0247(15) -0.0014(13) -0.0021(13) 0.0020(13)
O9 0.075(2) 0.0348(17) 0.0392(17) -0.0089(14) 0.0053(17) 0.0027(16)
O10 0.066(2) 0.0467(18) 0.0229(14) -0.0044(13) -0.0034(15) 0.0052(18)
O11 0.060(2) 0.0496(19) 0.0250(14) 0.0094(14) -0.0012(15) 0.0054(16)
O12 0.051(2) 0.0319(16) 0.0504(18) 0.0102(15) -0.0116(16) 0.0031(14)
O19 0.042(2) 0.055(2) 0.065(2) 0.0159(19) 0.0060(19) -0.0001(16)
O20 0.0441(19) 0.0277(15) 0.0273(14) -0.0010(13) 0.0067(14) 0.0016(14)
O21 0.051(2) 0.055(2) 0.041(2) -0.0055(16) -0.0011(16) -0.0010(17)
O22 0.072(3) 0.0420(19) 0.066(2) 0.0115(19) -0.009(2) 0.0082(19)
O23 0.056(2) 0.053(2) 0.0384(17) -0.0064(15) -0.0105(16) 0.0119(17)
O24 0.055(2) 0.0339(17) 0.057(2) 0.0024(17) -0.0153(18) -0.0012(16)
O25 0.058(2) 0.0382(19) 0.063(2) 0.0062(19) 0.0209(19) -0.0087(19)
O26 0.063(2) 0.052(2) 0.0410(19) 0.0062(17) 0.0118(18) 0.0128(19)
O27 0.073(3) 0.063(2) 0.058(2) -0.010(2) 0.008(2) -0.028(2)
O28 0.066(3) 0.053(2) 0.077(3) 0.019(2) 0.005(2) 0.016(2)
O29 0.042(2) 0.072(3) 0.069(2) -0.024(2) 0.0043(18) 0.0037(18)
O31 0.0373(16) 0.0289(14) 0.0298(14) 0.0035(12) -0.0044(13) 0.0005(12)

loop_
_atom_type_symbol
_atom_type_description
_atom_type_scat_dispersion_real
_atom_type_scat_dispersion_imag
_atom_type_scat_source
C C 0.0181 0.0091 'International Tables Vol C Tables 4.2.6.8 and 6.1.1.4'
H H 0.0000 0.0000 'International Tables Vol C Tables 4.2.6.8 and 6.1.1.4'
Dy Dy -9.8046 9.8477 'International Tables Vol C Tables 4.2.6.8 and 6.1.1.4'
F F 0.0727 0.0534 'International Tables Vol C Tables 4.2.6.8 and 6.1.1.4'
N N 0.0311 0.0180 'International Tables Vol C Tables 4.2.6.8 and 6.1.1.4'
O O 0.0492 0.0322 'International Tables Vol C Tables 4.2.6.8 and 6.1.1.4'

loop_
_exptl_crystal_face_index_h
_exptl_crystal_face_index_k
_exptl_crystal_face_index_l
_exptl_crystal_face_perp_dist
_exptl_oxdiff_crystal_face_indexfrac_h
_exptl_oxdiff_crystal_face_indexfrac_k
_exptl_oxdiff_crystal_face_indexfrac_l
_exptl_oxdiff_crystal_face_x
_exptl_oxdiff_crystal_face_y
_exptl_oxdiff_crystal_face_z
-1 -7 -13 0.0312 -1.4369 -6.6114 -13.0570 0.1822 -0.9823 0.0436
13 -1 -2 0.1560 13.1378 -1.4956 -1.9168 0.0192 -0.1020 -0.9946
1 7 13 0.0175 1.1538 6.6333 13.0782 -0.1823 0.9830 -0.0223
-13 0 1 0.1540 -13.2971 -0.0251 1.1062 0.0707 0.0129 0.9974
0 -12 8 0.0311 -0.3350 -11.5218 7.5974 0.9832 0.1824 -0.0089
-1 12 -8 0.0559 -0.8355 11.5389 -7.5128 -0.9786 -0.1815 0.0967

loop_
_geom_angle_atom_site_label_1
_geom_angle_atom_site_label_2
_geom_angle_atom_site_label_3
_geom_angle
_geom_angle_site_symmetry_1
_geom_angle_site_symmetry_3
_geom_angle_publ_flag
O1 C1 C3 117.0(3) . . ?
O1 C1 O2 125.1(4) . . ?
O2 C1 C3 117.9(3) . . ?
O3 C2 C4 118.9(3) . . ?
O4 C2 C4 120.4(4) . . ?
O4 C2 O3 120.7(4) . . ?
C4 C3 C1 133.7(3) . . ?
N1 C3 C1 121.0(3) . . ?
N1 C3 C4 105.3(3) . . ?
C3 C4 C2 130.6(3) . . ?
N2 C4 C2 119.3(3) . . ?
N2 C4 C3 110.1(3) . . ?
N1 C5 C6 124.7(3) . . ?
N2 C5 C6 124.8(3) . . ?
N2 C5 N1 110.6(3) . . ?
C7 C6 C5 121.2(3) . . ?
C11 C6 C5 119.4(3) . . ?
C11 C6 C7 119.4(3) . . ?
C6 C7 H7 120.9 . . ?
C8 C7 C6 118.2(4) . . ?
C8 C7 H7 120.9 . . ?
C7 C8 H8 118.3 . . ?
C9 C8 C7 123.4(4) . . ?
C9 C8 H8 118.3 . . ?
F1 C8 C7 118.8(4) . . ?
F1 C8 C9 117.8(4) . . ?
C8 C9 H9 121.2 . . ?
C8 C9 C10 117.5(4) . . ?
C10 C9 H9 121.2 . . ?
C9 C10 H10 119.3 . . ?
C11 C10 C9 121.3(4) . . ?
C11 C10 H10 119.3 . . ?
F1A C10 C9 111.8(14) . . ?
F1A C10 C11 126.5(14) . . ?
C6 C11 H11 119.9 . . ?
C10 C11 C6 120.1(4) . . ?
C10 C11 H11 119.9 . . ?
O5 C12 C14 117.0(3) . . ?
O6 C12 C14 117.6(3) . . ?
O6 C12 O5 125.4(4) . . ?
O7 C13 C15 119.1(3) . . ?
O8 C13 C15 120.8(4) . . ?
O8 C13 O7 120.0(4) . . ?
C15 C14 C12 132.9(3) . . ?
N3 C14 C12 122.0(3) . . ?
N3 C14 C15 105.1(3) . . ?
C14 C15 C13 130.3(3) . . ?
N4 C15 C13 119.4(3) . . ?
N4 C15 C14 110.3(3) . . ?
N3 C16 C17 124.0(3) . . ?
N4 C16 C17 125.3(3) . . ?
N4 C16 N3 110.7(3) . . ?
C18 C17 C16 120.9(4) . . ?
C22 C17 C16 119.9(4) . . ?
C22 C17 C18 119.2(4) . . ?
C17 C18 H18 120.3 . . ?
C19 C18 C17 119.3(4) . . ?
C19 C18 H18 120.3 . . ?
C18 C19 H19 118.6 . . ?
C20 C19 C18 122.8(5) . . ?
C20 C19 H19 118.6 . . ?
F2 C19 C18 119.9(5) . . ?
F2 C19 C20 117.2(5) . . ?
C19 C20 H20 121.5 . . ?
C19 C20 C21 116.9(4) . . ?
C21 C20 H20 121.5 . . ?
C20 C21 H21 118.8 . . ?
C20 C21 C22 122.4(5) . . ?
C22 C21 H21 118.8 . . ?
F2A C21 C20 115.5(6) . . ?
F2A C21 C22 121.9(7) . . ?
C17 C22 H22 120.4 . . ?
C21 C22 C17 119.3(5) . . ?
C21 C22 H22 120.4 . . ?
O1 Dy1 O5 139.86(10) . . ?
O1 Dy1 O13 73.16(10) . . ?
O1 Dy1 O14 73.44(10) . . ?
O1 Dy1 O15 104.28(11) . . ?
O1 Dy1 O16 74.28(10) . . ?
O1 Dy1 O17 144.17(10) . . ?
O1 Dy1 O18 87.55(12) . . ?
O5 Dy1 O14 76.19(10) . . ?
O5 Dy1 O16 145.85(10) . . ?
O5 Dy1 O17 75.53(9) . . ?
O13 Dy1 O5 73.40(9) . . ?
O13 Dy1 O14 73.27(10) . . ?
O13 Dy1 O16 131.87(11) . . ?
O13 Dy1 O17 128.57(11) . . ?
O14 Dy1 O16 128.15(12) . . ?
O15 Dy1 O5 90.87(12) . . ?
O15 Dy1 O13 145.03(11) . . ?
O15 Dy1 O14 72.70(11) . . ?
O15 Dy1 O16 77.38(13) . . ?
O15 Dy1 O17 74.00(12) . . ?
O15 Dy1 O18 144.57(12) . . ?
O17 Dy1 O14 135.41(11) . . ?
O17 Dy1 O16 70.43(10) . . ?
O18 Dy1 O5 101.37(12) . . ?
O18 Dy1 O13 70.23(11) . . ?
O18 Dy1 O14 142.40(11) . . ?
O18 Dy1 O16 73.92(13) . . ?
O18 Dy1 O17 77.10(12) . . ?
C3 N1 H1 125.9 . . ?
C5 N1 C3 108.2(3) . . ?
C5 N1 H1 125.9 . . ?
C5 N2 C4 105.9(3) . . ?
C14 N3 C16 108.4(3) . . ?
C14 N3 H3 125(3) . . ?
C16 N3 H3 127(3) . . ?
C16 N4 C15 105.6(3) . . ?
C1 O1 Dy1 144.8(3) . . ?
C2 O3 H3A 109.5 . . ?
C12 O5 Dy1 138.9(2) . . ?
C13 O7 H7A 113(4) . . ?
Dy1 O13 H13A 110.4 . . ?
Dy1 O13 H13B 101.6 . . ?
H13A O13 H13B 147.9 . . ?
Dy1 O14 H14A 110.3 . . ?
Dy1 O14 H14B 109.8 . . ?
H14A O14 H14B 103.7 . . ?
Dy1 O15 H15A 126.3 . . ?
Dy1 O15 H15B 111.7 . . ?
H15A O15 H15B 115.0 . . ?
Dy1 O16 H16A 111.3 . . ?
Dy1 O16 H16B 109.8 . . ?
H16A O16 H16B 107.9 . . ?
Dy1 O17 H17A 110.4 . . ?
Dy1 O17 H17B 110.4 . . ?
H17A O17 H17B 108.2 . . ?
Dy1 O18 H18A 111.0 . . ?
Dy1 O18 H18B 110.7 . . ?
H18A O18 H18B 107.8 . . ?
H30A O30 H30B 109.5 . . ?
O9 C23 C25 120.7(4) . . ?
O9 C23 O10 121.6(4) . . ?
O10 C23 C25 117.7(4) . . ?
O11 C24 C26 117.1(4) . . ?
O12 C24 C26 116.8(4) . . ?
O12 C24 O11 126.1(4) . . ?
C26 C25 C23 131.0(3) . . ?
N5 C25 C23 119.1(3) . . ?
N5 C25 C26 109.8(3) . . ?
C25 C26 C24 133.5(4) . . ?
N6 C26 C24 120.8(4) . . ?
N6 C26 C25 105.6(3) . . ?
N5 C27 C28 125.2(3) . . ?
N5 C27 N6 111.2(3) . . ?
N6 C27 C28 123.6(3) . . ?
C29 C28 C27 121.2(4) . . ?
C33 C28 C27 119.7(4) . . ?
C33 C28 C29 119.1(4) . . ?
C28 C29 H29 120.2 . . ?
C30 C29 C28 119.5(5) . . ?
C30 C29 H29 120.2 . . ?
C29 C30 H30 118.8 . . ?
C31 C30 C29 122.4(5) . . ?
C31 C30 H30 118.8 . . ?
F3 C30 C29 119.5(6) . . ?
F3 C30 C31 118.0(5) . . ?
C30 C31 H31 121.2 . . ?
C32 C31 C30 117.5(4) . . ?
C32 C31 H31 121.2 . . ?
C31 C32 H32 118.8 . . ?
C31 C32 C33 122.4(5) . . ?
C33 C32 H32 118.8 . . ?
F3A C32 C31 118.5(6) . . ?
F3A C32 C33 119.0(6) . . ?
C28 C33 H33 120.5 . . ?
C32 C33 C28 119.1(5) . . ?
C32 C33 H33 120.5 . . ?
C27 N5 C25 105.2(3) . . ?
C26 N6 H6 125.9 . . ?
C27 N6 C26 108.2(3) . . ?
C27 N6 H6 125.9 . . ?
C23 O10 H10A 109.5 . . ?
H19A O19 H19B 109.5 . . ?
H20A O20 H20B 104(5) . . ?
H21A O21 H21B 109.7 . . ?
H22A O22 H22B 109.6 . . ?
H23A O23 H23B 98.2 . . ?
H24A O24 H24B 109.5 . . ?
H25A O25 H25B 113(6) . . ?
H26A O26 H26B 109.5 . . ?
H27A O27 H27B 109.5 . . ?
H28A O28 H28B 109.4 . . ?
H29A O29 H29B 96.7 . . ?
H31A O31 H31B 109.7 . . ?

loop_
_geom_bond_atom_site_label_1
_geom_bond_atom_site_label_2
_geom_bond_distance
_geom_bond_site_symmetry_2
_geom_bond_publ_flag
C1 C3 1.483(5) . ?
C1 O1 1.245(5) . ?
C1 O2 1.266(5) . ?
C2 C4 1.476(5) . ?
C2 O3 1.302(5) . ?
C2 O4 1.224(5) . ?
C3 C4 1.378(5) . ?
C3 N1 1.367(4) . ?
C4 N2 1.367(5) . ?
C5 C6 1.465(5) . ?
C5 N1 1.355(4) . ?
C5 N2 1.332(5) . ?
C6 C7 1.395(5) . ?
C6 C11 1.395(5) . ?
C7 H7 0.9300 . ?
C7 C8 1.378(5) . ?
C8 H8 0.9300 . ?
C8 C9 1.375(6) . ?
C8 F1 1.343(5) . ?
C9 H9 0.9300 . ?
C9 C10 1.379(6) . ?
C10 H10 0.9300 . ?
C10 C11 1.379(5) . ?
C10 F1A 1.313(18) . ?
C11 H11 0.9300 . ?
C12 C14 1.477(5) . ?
C12 O5 1.261(5) . ?
C12 O6 1.256(4) . ?
C13 C15 1.472(5) . ?
C13 O7 1.301(5) . ?
C13 O8 1.236(5) . ?
C14 C15 1.385(5) . ?
C14 N3 1.365(4) . ?
C15 N4 1.375(4) . ?
C16 C17 1.465(5) . ?
C16 N3 1.365(5) . ?
C16 N4 1.331(5) . ?
C17 C18 1.385(6) . ?
C17 C22 1.385(6) . ?
C18 H18 0.9300 . ?
C18 C19 1.371(6) . ?
C19 H19 0.9300 . ?
C19 C20 1.369(8) . ?
C19 F2 1.294(7) . ?
C20 H20 0.9300 . ?
C20 C21 1.371(9) . ?
C21 H21 0.9300 . ?
C21 C22 1.379(6) . ?
C21 F2A 1.295(10) . ?
C22 H22 0.9300 . ?
Dy1 O1 2.341(3) . ?
Dy1 O5 2.371(3) . ?
Dy1 O13 2.363(3) . ?
Dy1 O14 2.411(3) . ?
Dy1 O15 2.345(3) . ?
Dy1 O16 2.418(3) . ?
Dy1 O17 2.383(3) . ?
Dy1 O18 2.348(3) . ?
N1 H1 0.8600 . ?
N3 H3 0.85(5) . ?
O3 H3A 0.8200 . ?
O7 H7A 0.91(2) . ?
O13 H13A 0.8714 . ?
O13 H13B 0.9801 . ?
O14 H14A 0.8646 . ?
O14 H14B 0.8641 . ?
O15 H15A 0.8452 . ?
O15 H15B 0.9028 . ?
O16 H16A 0.8772 . ?
O16 H16B 0.8737 . ?
O17 H17A 0.8727 . ?
O17 H17B 0.8718 . ?
O18 H18A 0.8787 . ?
O18 H18B 0.8797 . ?
O30 H30A 0.8499 . ?
O30 H30B 0.8499 . ?
C23 C25 1.482(5) . ?
C23 O9 1.214(5) . ?
C23 O10 1.307(5) . ?
C24 C26 1.495(5) . ?
C24 O11 1.265(5) . ?
C24 O12 1.243(6) . ?
C25 C26 1.380(5) . ?
C25 N5 1.379(5) . ?
C26 N6 1.361(5) . ?
C27 C28 1.467(5) . ?
C27 N5 1.332(5) . ?
C27 N6 1.352(5) . ?
C28 C29 1.390(6) . ?
C28 C33 1.389(6) . ?
C29 H29 0.9300 . ?
C29 C30 1.376(6) . ?
C30 H30 0.9300 . ?
C30 C31 1.371(8) . ?
C30 F3 1.318(8) . ?
C31 H31 0.9300 . ?
C31 C32 1.366(8) . ?
C32 H32 0.9300 . ?
C32 C33 1.386(6) . ?
C32 F3A 1.295(9) . ?
C33 H33 0.9300 . ?
N6 H6 0.8600 . ?
O10 H10A 0.8200 . ?
O19 H19A 0.8499 . ?
O19 H19B 0.8495 . ?
O20 H20A 0.80(6) . ?
O20 H20B 0.85(6) . ?
O21 H21A 0.8478 . ?
O21 H21B 0.8480 . ?
O22 H22A 0.8488 . ?
O22 H22B 0.8505 . ?
O23 H23A 0.8485 . ?
O23 H23B 0.8720 . ?
O24 H24A 0.8496 . ?
O24 H24B 0.8493 . ?
O25 H25A 0.73(6) . ?
O25 H25B 0.83(8) . ?
O26 H26A 0.8500 . ?
O26 H26B 0.8521 . ?
O27 H27A 0.8506 . ?
O27 H27B 0.8488 . ?
O28 H28A 0.8504 . ?
O28 H28B 0.8508 . ?
O29 H29A 0.8502 . ?
O29 H29B 0.9452 . ?
O31 H31A 0.8503 . ?
O31 H31B 0.8480 . ?

loop_
_geom_hbond_atom_site_label_D
_geom_hbond_atom_site_label_H
_geom_hbond_atom_site_label_A
_geom_hbond_distance_DH
_geom_hbond_distance_HA
_geom_hbond_distance_DA
_geom_hbond_angle_DHA
_geom_hbond_site_symmetry_A
N1 H1 O31 0.86 2.16 2.897(4) 143.5 5_666
N3 H3 O20 0.85(5) 2.09(5) 2.854(4) 148(4) .
O3 H3A O2 0.82 1.70 2.512(4) 172.6 .
O7 H7A O6 0.91(2) 1.57(2) 2.472(4) 173(6) .
O13 H13A O25 0.87 2.18 2.826(5) 130.7 .
O13 H13B O20 0.98 1.84 2.659(4) 139.0 .
O14 H14A O29 0.86 2.17 2.731(5) 122.6 5_666
O14 H14B O31 0.86 1.92 2.766(4) 166.7 5_666
O15 H15A O23 0.85 2.18 2.793(5) 129.7 5_666
O15 H15B O26 0.90 1.93 2.765(5) 153.2 .
O16 H16B F2 0.87 2.15 2.793(7) 130.2 8_575
O17 H17A O24 0.87 2.00 2.785(5) 149.9 5_666
O18 H18A O19 0.88 1.97 2.753(5) 147.4 .
O18 H18B O30 0.88 2.14 2.723(5) 123.1 .
O30 H30B F2A 0.85 2.27 2.874(10) 128.3 4_646
N6 H6 O22 0.86 2.11 2.884(5) 149.9 2_564
O10 H10A O11 0.82 1.67 2.492(5) 179.0 .
O19 H19A O27 0.85 1.95 2.727(5) 152.1 5_666
O19 H19B O12 0.85 1.94 2.765(5) 163.0 8_576
O20 H20A O21 0.80(6) 1.96(6) 2.737(5) 167(6) 4_656
O20 H20B N2 0.85(6) 2.08(6) 2.893(4) 160(5) 4_656
O21 H21A O24 0.85 2.03 2.850(6) 163.6 .
O21 H21B O26 0.85 2.00 2.843(6) 177.8 5_666
O23 H23A O8 0.85 2.07 2.889(4) 163.7 3_466
O23 H23B O11 0.87 1.94 2.791(4) 166.7 2_565
O26 H26A O12 0.85 1.98 2.821(5) 172.6 6_656
O26 H26B O9 0.85 2.07 2.843(5) 150.7 4_655
O27 H27A O9 0.85 2.05 2.778(5) 142.6 6_656
O27 H27B O29 0.85 2.09 2.790(6) 139.3 6_656
O28 H28A O19 0.85 2.22 2.879(7) 134.3 8_575
O29 H29A O8 0.85 1.97 2.787(5) 160.3 3_466
O31 H31B O21 0.85 2.01 2.858(5) 174.5 8_565

loop_
_geom_torsion_atom_site_label_1
_geom_torsion_atom_site_label_2
_geom_torsion_atom_site_label_3
_geom_torsion_atom_site_label_4
_geom_torsion
_geom_torsion_site_symmetry_1
_geom_torsion_site_symmetry_2
_geom_torsion_site_symmetry_3
_geom_torsion_site_symmetry_4
_geom_torsion_publ_flag
C1 C3 C4 C2 2.6(7) . . . . ?
C1 C3 C4 N2 -178.9(4) . . . . ?
C1 C3 N1 C5 179.1(3) . . . . ?
C2 C4 N2 C5 178.6(4) . . . . ?
C3 C1 O1 Dy1 178.0(3) . . . . ?
C3 C4 N2 C5 0.0(4) . . . . ?
C4 C3 N1 C5 0.1(4) . . . . ?
C5 C6 C7 C8 -179.6(4) . . . . ?
C5 C6 C11 C10 179.6(4) . . . . ?
C6 C5 N1 C3 180.0(3) . . . . ?
C6 C5 N2 C4 180.0(3) . . . . ?
C6 C7 C8 C9 0.5(7) . . . . ?
C6 C7 C8 F1 -179.8(4) . . . . ?
C7 C6 C11 C10 -0.6(6) . . . . ?
C7 C8 C9 C10 -1.4(7) . . . . ?
C8 C9 C10 C11 1.3(7) . . . . ?
C8 C9 C10 F1A 175(2) . . . . ?
C9 C10 C11 C6 -0.4(7) . . . . ?
C11 C6 C7 C8 0.6(6) . . . . ?
C12 C14 C15 C13 -0.6(7) . . . . ?
C12 C14 C15 N4 178.1(4) . . . . ?
C12 C14 N3 C16 -178.5(3) . . . . ?
C13 C15 N4 C16 179.1(3) . . . . ?
C14 C12 O5 Dy1 169.9(3) . . . . ?
C14 C15 N4 C16 0.3(4) . . . . ?
C15 C14 N3 C16 0.0(4) . . . . ?
C16 C17 C18 C19 -179.3(4) . . . . ?
C16 C17 C22 C21 -179.8(4) . . . . ?
C17 C16 N3 C14 -179.1(3) . . . . ?
C17 C16 N4 C15 179.0(3) . . . . ?
C17 C18 C19 C20 -1.2(7) . . . . ?
C17 C18 C19 F2 -178.3(5) . . . . ?
C18 C17 C22 C21 -0.4(7) . . . . ?
C18 C19 C20 C21 0.1(8) . . . . ?
C19 C20 C21 C22 0.8(9) . . . . ?
C19 C20 C21 F2A -174.7(7) . . . . ?
C20 C21 C22 C17 -0.7(9) . . . . ?
C22 C17 C18 C19 1.3(6) . . . . ?
F1 C8 C9 C10 178.9(4) . . . . ?
F1A C10 C11 C6 -173(2) . . . . ?
F2 C19 C20 C21 177.4(6) . . . . ?
F2A C21 C22 C17 174.6(7) . . . . ?
N1 C3 C4 C2 -178.5(4) . . . . ?
N1 C3 C4 N2 0.0(4) . . . . ?
N1 C5 C6 C7 10.1(6) . . . . ?
N1 C5 C6 C11 -170.1(4) . . . . ?
N1 C5 N2 C4 0.0(4) . . . . ?
N2 C5 C6 C7 -169.9(4) . . . . ?
N2 C5 C6 C11 10.0(6) . . . . ?
N2 C5 N1 C3 -0.1(4) . . . . ?
N3 C14 C15 C13 -178.9(4) . . . . ?
N3 C14 C15 N4 -0.2(4) . . . . ?
N3 C16 C17 C18 7.9(6) . . . . ?
N3 C16 C17 C22 -172.7(4) . . . . ?
N3 C16 N4 C15 -0.2(4) . . . . ?
N4 C16 C17 C18 -171.2(4) . . . . ?
N4 C16 C17 C22 8.2(6) . . . . ?
N4 C16 N3 C14 0.1(4) . . . . ?
O1 C1 C3 C4 -178.8(4) . . . . ?
O1 C1 C3 N1 2.5(6) . . . . ?
O2 C1 C3 C4 0.6(7) . . . . ?
O2 C1 C3 N1 -178.1(4) . . . . ?
O2 C1 O1 Dy1 -1.4(8) . . . . ?
O3 C2 C4 C3 -2.6(7) . . . . ?
O3 C2 C4 N2 179.1(4) . . . . ?
O4 C2 C4 C3 175.9(4) . . . . ?
O4 C2 C4 N2 -2.4(6) . . . . ?
O5 C12 C14 C15 -174.2(4) . . . . ?
O5 C12 C14 N3 3.7(5) . . . . ?
O6 C12 C14 C15 5.2(6) . . . . ?
O6 C12 C14 N3 -176.8(3) . . . . ?
O6 C12 O5 Dy1 -9.5(7) . . . . ?
O7 C13 C15 C14 -3.5(6) . . . . ?
O7 C13 C15 N4 178.0(3) . . . . ?
O8 C13 C15 C14 177.7(4) . . . . ?
O8 C13 C15 N4 -0.9(6) . . . . ?
C23 C25 C26 C24 -5.2(8) . . . . ?
C23 C25 C26 N6 176.6(4) . . . . ?
C23 C25 N5 C27 -176.9(4) . . . . ?
C24 C26 N6 C27 -178.2(3) . . . . ?
C25 C26 N6 C27 0.2(4) . . . . ?
C26 C25 N5 C27 0.6(4) . . . . ?
C27 C28 C29 C30 178.9(4) . . . . ?
C27 C28 C33 C32 -179.3(4) . . . . ?
C28 C27 N5 C25 -179.3(4) . . . . ?
C28 C27 N6 C26 179.1(3) . . . . ?
C28 C29 C30 C31 1.4(8) . . . . ?
C28 C29 C30 F3 177.1(6) . . . . ?
C29 C28 C33 C32 1.5(6) . . . . ?
C29 C30 C31 C32 -0.4(8) . . . . ?
C30 C31 C32 C33 0.0(8) . . . . ?
C30 C31 C32 F3A 177.3(7) . . . . ?
C31 C32 C33 C28 -0.6(8) . . . . ?
C33 C28 C29 C30 -1.9(7) . . . . ?
F3 C30 C31 C32 -176.2(6) . . . . ?
F3A C32 C33 C28 -177.9(6) . . . . ?
N5 C25 C26 C24 177.6(4) . . . . ?
N5 C25 C26 N6 -0.5(4) . . . . ?
N5 C27 C28 C29 172.2(4) . . . . ?
N5 C27 C28 C33 -7.0(6) . . . . ?
N5 C27 N6 C26 0.2(4) . . . . ?
N6 C27 C28 C29 -6.5(6) . . . . ?
N6 C27 C28 C33 174.3(4) . . . . ?
N6 C27 N5 C25 -0.5(4) . . . . ?
O9 C23 C25 C26 -173.6(4) . . . . ?
O9 C23 C25 N5 3.3(6) . . . . ?
O10 C23 C25 C26 6.2(7) . . . . ?
O10 C23 C25 N5 -176.9(4) . . . . ?
O11 C24 C26 C25 3.0(7) . . . . ?
O11 C24 C26 N6 -179.1(4) . . . . ?
O12 C24 C26 C25 -177.2(4) . . . . ?
O12 C24 C26 N6 0.7(6) . . . . ?
